data_4513622
loop_
_publ_author_name
'Lee, Chia-Hsin'
'Wu, Wen-Chun'
'Dangate, Prasad S.'
'Shen, Li-Ching'
'Chung, Wen-Sheng'
'Sun, Chung-Ming'

_publ_section_title
;
 Skeletally Diverse Synthesis of Innovative [2,1-c]-1,4-Oxazepine and
 [1,4]-Quinoxaline Systems.
;
_journal_issue 10
_journal_name_full 'ACS combinatorial science'
_journal_page_first 623
_journal_page_last 630
_journal_paper_doi 10.1021/acscombsci.5b00093
_journal_volume 17
_journal_year 2015
_chemical_formula_sum 'C37 H39 N5 O8'
_chemical_formula_weight 681.73
_chemical_name_systematic
; 
 ? 
;
_space_group_IT_number 2
_symmetry_cell_setting triclinic
_symmetry_space_group_name_Hall '-P 1'
_symmetry_space_group_name_H-M 'P -1'
_atom_sites_solution_hydrogens geom
_atom_sites_solution_primary direct
_atom_sites_solution_secondary difmap
_audit_creation_method SHELXL-97
_cell_angle_alpha 69.400(4)
_cell_angle_beta 79.555(4)
_cell_angle_gamma 83.787(4)
_cell_formula_units_Z 2
_cell_length_a 8.1145(12)
_cell_length_b 14.457(2)
_cell_length_c 15.454(3)
_cell_measurement_reflns_used 693
_cell_measurement_temperature 100(2)
_cell_measurement_theta_max 20.5819
_cell_measurement_theta_min 2.8502
_cell_volume 1666.9(5)
_computing_cell_refinement 'SAINT V7.68A (Bruker AXS, 2009)'
_computing_data_collection 'APEX2 (Bruker AXS, 2010)'
_computing_data_reduction 'SAINT V7.68A (Bruker AXS, 2009)'
_computing_molecular_graphics 'SHELXTL (Sheldrick, 2008)'
_computing_publication_material SHELXTL
_computing_structure_refinement 'SHELXL-97 (Sheldrick, 2008)'
_computing_structure_solution 'SHELXS-97 (Sheldrick, 2008)'
_diffrn_ambient_temperature 100(2)
_diffrn_detector_area_resol_mean 8.3333
_diffrn_measured_fraction_theta_full 0.986
_diffrn_measured_fraction_theta_max 0.986
_diffrn_measurement_device_type 'Bruker APEX-II CCD'
_diffrn_measurement_method '\f and \w scans'
_diffrn_radiation_monochromator graphite
_diffrn_radiation_source 'fine-focus sealed tube'
_diffrn_radiation_type MoK\a
_diffrn_radiation_wavelength 0.71073
_diffrn_reflns_av_R_equivalents 0.0469
_diffrn_reflns_av_sigmaI/netI 0.0891
_diffrn_reflns_limit_h_max 10
_diffrn_reflns_limit_h_min -9
_diffrn_reflns_limit_k_max 18
_diffrn_reflns_limit_k_min -16
_diffrn_reflns_limit_l_max 19
_diffrn_reflns_limit_l_min 0
_diffrn_reflns_number 6870
_diffrn_reflns_theta_full 26.56
_diffrn_reflns_theta_max 26.56
_diffrn_reflns_theta_min 1.42
_exptl_absorpt_coefficient_mu 0.097
_exptl_absorpt_correction_T_max 0.7454
_exptl_absorpt_correction_T_min 0.5994
_exptl_absorpt_correction_type multi-scan
_exptl_absorpt_process_details 'SADABS V2008/1 (Bruker AXS)'
_exptl_crystal_colour Yellow
_exptl_crystal_density_diffrn 1.358
_exptl_crystal_density_meas ?
_exptl_crystal_density_method 'not measured'
_exptl_crystal_description Blade
_exptl_crystal_F_000 720
_exptl_crystal_size_max 0.30
_exptl_crystal_size_mid 0.05
_exptl_crystal_size_min 0.02
_refine_diff_density_max 0.300
_refine_diff_density_min -0.308
_refine_diff_density_rms 0.065
_refine_ls_extinction_method none
_refine_ls_goodness_of_fit_ref 1.018
_refine_ls_hydrogen_treatment constr
_refine_ls_matrix_type full
_refine_ls_number_parameters 459
_refine_ls_number_reflns 6870
_refine_ls_number_restraints 0
_refine_ls_restrained_S_all 1.018
_refine_ls_R_factor_all 0.1073
_refine_ls_R_factor_gt 0.0605
_refine_ls_shift/su_max 0.007
_refine_ls_shift/su_mean 0.000
_refine_ls_structure_factor_coef Fsqd
_refine_ls_weighting_details 'calc w=1/[\s^2^(Fo^2^)+(0.0522P)^2^+0.8000P] where P=(Fo^2^+2Fc^2^)/3'
_refine_ls_weighting_scheme calc
_refine_ls_wR_factor_gt 0.1174
_refine_ls_wR_factor_ref 0.1356
_reflns_number_gt 4616
_reflns_number_total 6870
_reflns_threshold_expression >2sigma(I)
_cod_data_source_file co5b00093_si_003.cif
_cod_data_source_block twin5
_cod_depositor_comments
;
The following automatic conversions were performed:

'_exptl_crystal_density_meas' value 'not measured' was changed to '?'
- the value is perceived as not measured.

Automatic conversion script
Id: cif_fix_values 3271 2015-04-21 07:52:19Z andrius 

 Adding full bibliography for 4513621--4513622.cif.
;
_cod_database_code 4513622

loop_
_symmetry_equiv_pos_as_xyz
'x, y, z'
'-x, -y, -z'

loop_
_atom_site_label
_atom_site_type_symbol
_atom_site_fract_x
_atom_site_fract_y
_atom_site_fract_z
_atom_site_U_iso_or_equiv
_atom_site_adp_type
_atom_site_occupancy
_atom_site_symmetry_multiplicity
_atom_site_calc_flag
_atom_site_refinement_flags
C1 C 1.0327(4) 0.5384(2) 0.6274(2) 0.0281(7) Uani 1 1 d .
H1A H 1.0764 0.5818 0.5644 0.042 Uiso 1 1 calc R
H1B H 0.9832 0.4815 0.6232 0.042 Uiso 1 1 calc R
H1C H 1.1244 0.5151 0.6645 0.042 Uiso 1 1 calc R
C2 C 0.9380(4) 0.6857(2) 0.66068(18) 0.0193(6) Uani 1 1 d .
C3 C 0.7896(3) 0.7376(2) 0.69716(18) 0.0165(6) Uani 1 1 d .
C4 C 0.6397(3) 0.69026(19) 0.73798(17) 0.0152(6) Uani 1 1 d .
H4 H 0.6384 0.6204 0.7556 0.018 Uiso 1 1 calc R
C5 C 0.4931(3) 0.74420(19) 0.75298(17) 0.0148(6) Uani 1 1 d .
C6 C 0.2017(3) 0.74730(19) 0.83182(17) 0.0149(6) Uani 1 1 d .
C7 C 0.2160(3) 0.85355(19) 0.82389(17) 0.0141(6) Uani 1 1 d .
H7 H 0.1053 0.8891 0.8115 0.017 Uiso 1 1 calc R
C8 C 0.2584(3) 0.86826(19) 0.91046(18) 0.0152(6) Uani 1 1 d .
C9 C 0.3682(3) 0.80191(19) 0.96581(18) 0.0165(6) Uani 1 1 d .
H9 H 0.4115 0.7439 0.9524 0.020 Uiso 1 1 calc R
C10 C 0.4139(3) 0.82044(19) 1.03981(18) 0.0163(6) Uani 1 1 d .
H10 H 0.4865 0.7748 1.0783 0.020 Uiso 1 1 calc R
C11 C 0.3523(3) 0.9064(2) 1.05713(18) 0.0157(6) Uani 1 1 d .
C12 C 0.7935(4) 0.8387(2) 0.68019(18) 0.0183(6) Uani 1 1 d .
H12 H 0.8965 0.8707 0.6558 0.022 Uiso 1 1 calc R
C13 C 0.6481(4) 0.8925(2) 0.69868(18) 0.0183(6) Uani 1 1 d .
H13 H 0.6529 0.9609 0.6886 0.022 Uiso 1 1 calc R
C14 C 0.4940(3) 0.84730(19) 0.73207(17) 0.0158(6) Uani 1 1 d .
C15 C 0.3313(4) 1.00782(19) 0.69973(18) 0.0189(6) Uani 1 1 d .
H15A H 0.4220 1.0360 0.7163 0.023 Uiso 1 1 calc R
H15B H 0.2226 1.0339 0.7250 0.023 Uiso 1 1 calc R
C16 C 0.3472(4) 1.0400(2) 0.59292(18) 0.0205(6) Uani 1 1 d .
H16 H 0.4589 1.0145 0.5686 0.025 Uiso 1 1 calc R
C17 C 0.3408(4) 1.1526(2) 0.5510(2) 0.0275(7) Uani 1 1 d .
H17A H 0.2293 1.1789 0.5705 0.041 Uiso 1 1 calc R
H17B H 0.3633 1.1728 0.4826 0.041 Uiso 1 1 calc R
H17C H 0.4257 1.1785 0.5730 0.041 Uiso 1 1 calc R
C18 C 0.2107(4) 0.9950(2) 0.5655(2) 0.0278(7) Uani 1 1 d .
H18A H 0.1000 1.0169 0.5910 0.042 Uiso 1 1 calc R
H18B H 0.2231 0.9227 0.5910 0.042 Uiso 1 1 calc R
H18C H 0.2218 1.0166 0.4972 0.042 Uiso 1 1 calc R
C19 C 0.2895(3) 0.60892(19) 0.79343(17) 0.0153(6) Uani 1 1 d .
C20 C 0.3905(3) 0.55123(19) 0.73864(18) 0.0141(6) Uani 1 1 d .
C21 C 0.4415(3) 0.4527(2) 0.77992(19) 0.0181(6) Uani 1 1 d .
H21 H 0.4079 0.4196 0.8449 0.022 Uiso 1 1 calc R
C22 C 0.5412(4) 0.4030(2) 0.7260(2) 0.0207(6) Uani 1 1 d .
H22 H 0.5755 0.3357 0.7543 0.025 Uiso 1 1 calc R
C23 C 0.5919(4) 0.4509(2) 0.6306(2) 0.0231(7) Uani 1 1 d .
H23 H 0.6626 0.4167 0.5944 0.028 Uiso 1 1 calc R
C24 C 0.5388(4) 0.5482(2) 0.58891(19) 0.0218(6) Uani 1 1 d .
H24 H 0.5719 0.5807 0.5238 0.026 Uiso 1 1 calc R
C25 C 0.4378(3) 0.5986(2) 0.64172(18) 0.0182(6) Uani 1 1 d .
H25 H 0.4002 0.6651 0.6126 0.022 Uiso 1 1 calc R
C26 C 0.1290(3) 0.59571(19) 0.84537(17) 0.0155(6) Uani 1 1 d .
C27 C 0.0191(3) 0.51471(19) 0.87016(17) 0.0154(6) Uani 1 1 d .
C28 C -0.1977(3) 0.6177(2) 0.93875(18) 0.0170(6) Uani 1 1 d .
C29 C -0.1367(4) 0.7736(2) 0.9485(2) 0.0268(7) Uani 1 1 d .
H29A H -0.1804 0.8280 0.8980 0.040 Uiso 1 1 calc R
H29B H -0.0402 0.7952 0.9652 0.040 Uiso 1 1 calc R
H29C H -0.2245 0.7542 1.0033 0.040 Uiso 1 1 calc R
C30 C 0.0752(3) 0.68193(19) 0.86734(17) 0.0148(6) Uani 1 1 d .
C31 C -0.2672(4) 0.4591(2) 0.9362(2) 0.0216(6) Uani 1 1 d .
H31A H -0.3081 0.4362 1.0036 0.032 Uiso 1 1 calc R
H31B H -0.2153 0.4030 0.9179 0.032 Uiso 1 1 calc R
H31C H -0.3614 0.4883 0.9021 0.032 Uiso 1 1 calc R
C32 C 0.1965(3) 0.95369(19) 0.93037(18) 0.0168(6) Uani 1 1 d .
H32 H 0.1208 0.9985 0.8935 0.020 Uiso 1 1 calc R
C33 C 0.2441(3) 0.97398(19) 1.00321(18) 0.0174(6) Uani 1 1 d .
H33 H 0.2037 1.0327 1.0160 0.021 Uiso 1 1 calc R
C34 C 1.1661(4) 0.2641(3) 0.7578(3) 0.0390(9) Uani 1 1 d .
H34A H 1.2067 0.1985 0.7556 0.059 Uiso 1 1 calc R
H34B H 1.2107 0.2763 0.8075 0.059 Uiso 1 1 calc R
H34C H 1.2039 0.3146 0.6976 0.059 Uiso 1 1 calc R
C35 C 0.9776(4) 0.2686(3) 0.7775(2) 0.0344(8) Uani 1 1 d .
H35A H 0.9391 0.2126 0.8344 0.041 Uiso 1 1 calc R
H35B H 0.9371 0.3308 0.7893 0.041 Uiso 1 1 calc R
C36 C 0.8918(4) 0.1743(2) 0.6952(2) 0.0280(7) Uani 1 1 d .
C37 C 0.8127(4) 0.1800(3) 0.6129(2) 0.0342(8) Uani 1 1 d .
H37A H 0.8107 0.1135 0.6101 0.051 Uiso 1 1 calc R
H37B H 0.8778 0.2221 0.5553 0.051 Uiso 1 1 calc R
H37C H 0.6977 0.2083 0.6195 0.051 Uiso 1 1 calc R
N1 N 0.3335(3) 0.70052(16) 0.78832(15) 0.0143(5) Uani 1 1 d .
N2 N 0.4026(3) 0.92697(17) 1.13489(15) 0.0203(5) Uani 1 1 d .
N3 N 0.3416(3) 0.89941(16) 0.74223(15) 0.0163(5) Uani 1 1 d .
N4 N -0.1425(3) 0.53394(16) 0.91390(15) 0.0160(5) Uani 1 1 d .
N5 N -0.0848(3) 0.68958(16) 0.91737(15) 0.0155(5) Uani 1 1 d .
O1 O 0.9066(2) 0.59226(14) 0.67157(13) 0.0224(5) Uani 1 1 d .
O2 O 0.3764(3) 1.01068(14) 1.13814(14) 0.0249(5) Uani 1 1 d .
O3 O 1.0707(2) 0.72310(15) 0.62113(14) 0.0251(5) Uani 1 1 d .
O4 O 0.0551(2) 0.43634(13) 0.85638(13) 0.0202(4) Uani 1 1 d .
O5 O -0.3400(2) 0.62505(14) 0.97870(13) 0.0198(4) Uani 1 1 d .
O6 O 0.4702(3) 0.85821(14) 1.19285(13) 0.0265(5) Uani 1 1 d .
O7 O 0.9065(3) 0.26399(15) 0.69833(16) 0.0327(5) Uani 1 1 d .
O8 O 0.9360(3) 0.09785(15) 0.75293(15) 0.0309(5) Uani 1 1 d .

loop_
_atom_site_aniso_label
_atom_site_aniso_U_11
_atom_site_aniso_U_22
_atom_site_aniso_U_33
_atom_site_aniso_U_23
_atom_site_aniso_U_13
_atom_site_aniso_U_12
C1 0.0235(17) 0.0292(17) 0.0336(18) -0.0157(14) -0.0022(14) 0.0043(13)
C2 0.0196(16) 0.0247(15) 0.0112(13) -0.0011(11) -0.0069(12) -0.0005(12)
C3 0.0161(15) 0.0222(14) 0.0105(13) -0.0038(11) -0.0045(11) 0.0002(11)
C4 0.0193(15) 0.0150(13) 0.0096(13) -0.0012(10) -0.0036(11) -0.0020(11)
C5 0.0179(15) 0.0174(14) 0.0097(12) -0.0048(10) -0.0024(11) -0.0027(11)
C6 0.0149(14) 0.0168(14) 0.0121(13) -0.0037(11) -0.0027(11) -0.0003(11)
C7 0.0115(14) 0.0159(13) 0.0143(13) -0.0052(11) -0.0012(11) 0.0010(11)
C8 0.0143(14) 0.0154(13) 0.0131(13) -0.0027(11) 0.0029(11) -0.0047(11)
C9 0.0173(15) 0.0133(13) 0.0177(14) -0.0048(11) -0.0013(11) 0.0000(11)
C10 0.0151(15) 0.0154(14) 0.0150(13) -0.0011(11) -0.0010(11) -0.0022(11)
C11 0.0131(14) 0.0196(14) 0.0139(13) -0.0050(11) 0.0002(11) -0.0042(11)
C12 0.0177(15) 0.0223(15) 0.0137(13) -0.0032(11) -0.0033(11) -0.0042(12)
C13 0.0214(16) 0.0172(14) 0.0149(14) -0.0020(11) -0.0041(12) -0.0040(12)
C14 0.0199(15) 0.0180(14) 0.0092(12) -0.0040(10) -0.0030(11) -0.0008(11)
C15 0.0264(17) 0.0131(13) 0.0154(14) -0.0030(11) -0.0024(12) -0.0004(12)
C16 0.0225(16) 0.0216(15) 0.0144(14) -0.0025(11) -0.0035(12) 0.0005(12)
C17 0.0329(19) 0.0217(16) 0.0222(16) 0.0024(12) -0.0069(14) -0.0059(14)
C18 0.0346(19) 0.0283(17) 0.0185(15) -0.0028(13) -0.0072(13) -0.0061(14)
C19 0.0185(15) 0.0139(13) 0.0126(13) -0.0023(10) -0.0050(11) -0.0007(11)
C20 0.0125(14) 0.0155(13) 0.0150(13) -0.0055(11) -0.0022(11) -0.0022(11)
C21 0.0159(15) 0.0204(14) 0.0184(14) -0.0057(11) -0.0049(12) -0.0012(12)
C22 0.0186(15) 0.0184(14) 0.0248(15) -0.0072(12) -0.0039(12) 0.0012(12)
C23 0.0191(16) 0.0248(16) 0.0280(16) -0.0151(13) 0.0011(13) 0.0006(12)
C24 0.0196(16) 0.0304(16) 0.0170(14) -0.0098(12) -0.0022(12) -0.0030(13)
C25 0.0191(15) 0.0202(14) 0.0162(14) -0.0053(11) -0.0064(11) -0.0013(12)
C26 0.0184(15) 0.0172(14) 0.0103(13) -0.0032(11) -0.0057(11) 0.0025(11)
C27 0.0168(15) 0.0167(14) 0.0094(12) -0.0002(10) -0.0029(11) -0.0006(11)
C28 0.0183(15) 0.0187(14) 0.0123(13) -0.0022(11) -0.0045(12) -0.0002(12)
C29 0.0178(16) 0.0287(17) 0.0349(18) -0.0167(14) 0.0047(13) -0.0002(13)
C30 0.0157(14) 0.0160(13) 0.0108(13) -0.0027(10) -0.0036(11) 0.0028(11)
C31 0.0188(15) 0.0216(15) 0.0236(15) -0.0051(12) -0.0044(12) -0.0044(12)
C32 0.0159(15) 0.0160(14) 0.0154(13) -0.0028(11) -0.0010(11) 0.0006(11)
C33 0.0195(15) 0.0152(14) 0.0174(14) -0.0072(11) 0.0011(12) -0.0006(11)
C34 0.031(2) 0.040(2) 0.056(2) -0.0280(18) -0.0085(17) -0.0004(16)
C35 0.0318(19) 0.0365(19) 0.042(2) -0.0228(16) -0.0034(16) -0.0027(15)
C36 0.0201(17) 0.0288(18) 0.0322(18) -0.0098(14) 0.0026(14) -0.0012(13)
C37 0.032(2) 0.041(2) 0.0270(17) -0.0073(15) -0.0035(15) -0.0060(16)
N1 0.0134(12) 0.0143(11) 0.0145(11) -0.0042(9) -0.0021(9) -0.0007(9)
N2 0.0227(14) 0.0218(13) 0.0160(12) -0.0059(10) -0.0008(10) -0.0044(11)
N3 0.0178(13) 0.0136(11) 0.0136(12) -0.0015(9) 0.0008(10) -0.0003(9)
N4 0.0140(12) 0.0172(12) 0.0154(11) -0.0034(9) -0.0025(9) -0.0028(9)
N5 0.0129(12) 0.0170(12) 0.0155(11) -0.0054(9) 0.0005(9) -0.0002(9)
O1 0.0180(11) 0.0229(11) 0.0274(11) -0.0115(9) -0.0019(9) 0.0018(8)
O2 0.0328(13) 0.0203(11) 0.0249(11) -0.0111(9) -0.0052(9) -0.0019(9)
O3 0.0167(11) 0.0274(11) 0.0256(11) -0.0035(9) -0.0003(9) -0.0006(9)
O4 0.0215(11) 0.0166(10) 0.0233(11) -0.0075(8) -0.0041(9) -0.0012(8)
O5 0.0141(11) 0.0226(10) 0.0197(10) -0.0053(8) 0.0000(8) 0.0004(8)
O6 0.0329(13) 0.0256(11) 0.0217(11) -0.0062(9) -0.0110(9) 0.0007(9)
O7 0.0296(13) 0.0258(12) 0.0427(14) -0.0114(10) -0.0067(10) -0.0006(10)
O8 0.0281(13) 0.0278(12) 0.0319(12) -0.0052(10) -0.0031(10) -0.0010(10)

loop_
_atom_type_symbol
_atom_type_description
_atom_type_scat_dispersion_real
_atom_type_scat_dispersion_imag
_atom_type_scat_source
C C 0.0033 0.0016 'International Tables Vol C Tables 4.2.6.8 and 6.1.1.4'
H H 0.0000 0.0000 'International Tables Vol C Tables 4.2.6.8 and 6.1.1.4'
N N 0.0061 0.0033 'International Tables Vol C Tables 4.2.6.8 and 6.1.1.4'
O O 0.0106 0.0060 'International Tables Vol C Tables 4.2.6.8 and 6.1.1.4'

loop_
_geom_angle_atom_site_label_1
_geom_angle_atom_site_label_2
_geom_angle_atom_site_label_3
_geom_angle
O1 C1 H1A 109.5
O1 C1 H1B 109.5
H1A C1 H1B 109.5
O1 C1 H1C 109.5
H1A C1 H1C 109.5
H1B C1 H1C 109.5
O3 C2 O1 123.1(3)
O3 C2 C3 124.9(3)
O1 C2 C3 111.8(2)
C12 C3 C4 119.2(2)
C12 C3 C2 119.1(3)
C4 C3 C2 121.2(3)
C5 C4 C3 120.5(2)
C5 C4 H4 119.8
C3 C4 H4 119.8
C4 C5 C14 120.6(3)
C4 C5 N1 122.9(2)
C14 C5 N1 116.5(2)
C30 C6 N1 106.2(2)
C30 C6 C7 134.2(2)
N1 C6 C7 119.3(2)
N3 C7 C6 108.6(2)
N3 C7 C8 109.8(2)
C6 C7 C8 115.5(2)
N3 C7 H7 107.5
C6 C7 H7 107.5
C8 C7 H7 107.5
C32 C8 C9 119.3(2)
C32 C8 C7 119.1(2)
C9 C8 C7 121.4(2)
C10 C9 C8 120.3(2)
C10 C9 H9 119.8
C8 C9 H9 119.8
C9 C10 C11 119.1(3)
C9 C10 H10 120.5
C11 C10 H10 120.5
C10 C11 C33 122.0(2)
C10 C11 N2 119.2(2)
C33 C11 N2 118.8(2)
C13 C12 C3 120.4(3)
C13 C12 H12 119.8
C3 C12 H12 119.8
C12 C13 C14 120.8(3)
C12 C13 H13 119.6
C14 C13 H13 119.6
N3 C14 C13 123.3(2)
N3 C14 C5 118.5(2)
C13 C14 C5 118.2(2)
N3 C15 C16 111.1(2)
N3 C15 H15A 109.4
C16 C15 H15A 109.4
N3 C15 H15B 109.4
C16 C15 H15B 109.4
H15A C15 H15B 108.0
C17 C16 C18 112.1(2)
C17 C16 C15 109.7(2)
C18 C16 C15 110.4(2)
C17 C16 H16 108.2
C18 C16 H16 108.2
C15 C16 H16 108.2
C16 C17 H17A 109.5
C16 C17 H17B 109.5
H17A C17 H17B 109.5
C16 C17 H17C 109.5
H17A C17 H17C 109.5
H17B C17 H17C 109.5
C16 C18 H18A 109.5
C16 C18 H18B 109.5
H18A C18 H18B 109.5
C16 C18 H18C 109.5
H18A C18 H18C 109.5
H18B C18 H18C 109.5
N1 C19 C26 105.9(2)
N1 C19 C20 122.5(2)
C26 C19 C20 130.8(2)
C21 C20 C25 119.4(2)
C21 C20 C19 122.1(2)
C25 C20 C19 118.5(2)
C22 C21 C20 119.8(3)
C22 C21 H21 120.1
C20 C21 H21 120.1
C21 C22 C23 120.7(3)
C21 C22 H22 119.7
C23 C22 H22 119.7
C24 C23 C22 119.7(3)
C24 C23 H23 120.1
C22 C23 H23 120.1
C23 C24 C25 120.3(3)
C23 C24 H24 119.9
C25 C24 H24 119.9
C24 C25 C20 120.1(3)
C24 C25 H25 120.0
C20 C25 H25 120.0
C19 C26 C30 108.4(2)
C19 C26 C27 130.0(2)
C30 C26 C27 121.4(2)
O4 C27 N4 120.6(2)
O4 C27 C26 126.3(2)
N4 C27 C26 113.1(2)
O5 C28 N5 121.9(2)
O5 C28 N4 120.8(2)
N5 C28 N4 117.3(2)
N5 C29 H29A 109.5
N5 C29 H29B 109.5
H29A C29 H29B 109.5
N5 C29 H29C 109.5
H29A C29 H29C 109.5
H29B C29 H29C 109.5
C6 C30 N5 131.1(2)
C6 C30 C26 108.6(2)
N5 C30 C26 120.4(2)
N4 C31 H31A 109.5
N4 C31 H31B 109.5
H31A C31 H31B 109.5
N4 C31 H31C 109.5
H31A C31 H31C 109.5
H31B C31 H31C 109.5
C33 C32 C8 120.8(3)
C33 C32 H32 119.6
C8 C32 H32 119.6
C32 C33 C11 118.4(2)
C32 C33 H33 120.8
C11 C33 H33 120.8
C35 C34 H34A 109.5
C35 C34 H34B 109.5
H34A C34 H34B 109.5
C35 C34 H34C 109.5
H34A C34 H34C 109.5
H34B C34 H34C 109.5
O7 C35 C34 110.8(3)
O7 C35 H35A 109.5
C34 C35 H35A 109.5
O7 C35 H35B 109.5
C34 C35 H35B 109.5
H35A C35 H35B 108.1
O8 C36 O7 123.7(3)
O8 C36 C37 124.8(3)
O7 C36 C37 111.5(3)
C36 C37 H37A 109.5
C36 C37 H37B 109.5
H37A C37 H37B 109.5
C36 C37 H37C 109.5
H37A C37 H37C 109.5
H37B C37 H37C 109.5
C19 N1 C6 110.8(2)
C19 N1 C5 128.3(2)
C6 N1 C5 120.6(2)
O2 N2 O6 124.1(2)
O2 N2 C11 118.4(2)
O6 N2 C11 117.5(2)
C14 N3 C15 120.0(2)
C14 N3 C7 117.7(2)
C15 N3 C7 117.5(2)
C28 N4 C27 126.6(2)
C28 N4 C31 116.0(2)
C27 N4 C31 117.4(2)
C28 N5 C30 121.0(2)
C28 N5 C29 117.8(2)
C30 N5 C29 121.2(2)
C2 O1 C1 117.3(2)
C36 O7 C35 116.9(2)

loop_
_geom_bond_atom_site_label_1
_geom_bond_atom_site_label_2
_geom_bond_distance
C1 O1 1.438(3)
C1 H1A 0.9800
C1 H1B 0.9800
C1 H1C 0.9800
C2 O3 1.217(3)
C2 O1 1.348(3)
C2 C3 1.479(4)
C3 C12 1.394(4)
C3 C4 1.394(4)
C4 C5 1.379(4)
C4 H4 0.9500
C5 C14 1.410(4)
C5 N1 1.432(3)
C6 C30 1.374(4)
C6 N1 1.399(3)
C6 C7 1.513(4)
C7 N3 1.471(3)
C7 C8 1.529(4)
C7 H7 1.0000
C8 C32 1.396(4)
C8 C9 1.400(4)
C9 C10 1.381(4)
C9 H9 0.9500
C10 C11 1.384(4)
C10 H10 0.9500
C11 C33 1.388(4)
C11 N2 1.468(3)
C12 C13 1.383(4)
C12 H12 0.9500
C13 C14 1.401(4)
C13 H13 0.9500
C14 N3 1.390(3)
C15 N3 1.470(3)
C15 C16 1.534(4)
C15 H15A 0.9900
C15 H15B 0.9900
C16 C17 1.525(4)
C16 C18 1.532(4)
C16 H16 1.0000
C17 H17A 0.9800
C17 H17B 0.9800
C17 H17C 0.9800
C18 H18A 0.9800
C18 H18B 0.9800
C18 H18C 0.9800
C19 N1 1.381(3)
C19 C26 1.394(4)
C19 C20 1.477(4)
C20 C21 1.392(4)
C20 C25 1.409(4)
C21 C22 1.383(4)
C21 H21 0.9500
C22 C23 1.395(4)
C22 H22 0.9500
C23 C24 1.383(4)
C23 H23 0.9500
C24 C25 1.383(4)
C24 H24 0.9500
C25 H25 0.9500
C26 C30 1.409(4)
C26 C27 1.449(4)
C27 O4 1.221(3)
C27 N4 1.409(3)
C28 O5 1.219(3)
C28 N5 1.372(3)
C28 N4 1.400(3)
C29 N5 1.453(3)
C29 H29A 0.9800
C29 H29B 0.9800
C29 H29C 0.9800
C30 N5 1.401(3)
C31 N4 1.470(3)
C31 H31A 0.9800
C31 H31B 0.9800
C31 H31C 0.9800
C32 C33 1.384(4)
C32 H32 0.9500
C33 H33 0.9500
C34 C35 1.504(5)
C34 H34A 0.9800
C34 H34B 0.9800
C34 H34C 0.9800
C35 O7 1.468(4)
C35 H35A 0.9900
C35 H35B 0.9900
C36 O8 1.218(4)
C36 O7 1.333(4)
C36 C37 1.499(4)
C37 H37A 0.9800
C37 H37B 0.9800
C37 H37C 0.9800
N2 O2 1.223(3)
N2 O6 1.235(3)
